data_1564891
loop_
_publ_author_name
'P\'erez-Ortega, Ignacio'
'Alb\'eniz, Ana C.'

_publ_section_title
;
 Highly efficient vinylic addition polymerization of 5-vinyl-2-norbornene
 using benzylic palladium complexes as precatalysts
;
_journal_issue 41
_journal_name_full 'Polymer Chemistry'
_journal_page_first 5963
_journal_page_last 5969
_journal_paper_doi 10.1039/D1PY01165K
_journal_volume 12
_journal_year 2021
_chemical_formula_moiety 'C32 H12 B F24, C34 H44 F5 N P Pd, C H2 Cl2'
_chemical_formula_sum 'C67 H58 B Cl2 F29 N P Pd'
_chemical_formula_weight 1647.22
_space_group_crystal_system triclinic
_space_group_IT_number 2
_space_group_name_Hall '-P 1'
_space_group_name_H-M_alt 'P -1'
_atom_sites_solution_hydrogens geom
_atom_sites_solution_primary dual
_audit_creation_date 2021-08-10
_audit_creation_method
;
Olex2 1.2
(compiled 2018.05.29 svn.r3508 for OlexSys, GUI svn.r5506)
;
_audit_update_record
;
2021-08-27 deposited with the CCDC.	2021-10-06 downloaded from the CCDC.
;
_cell_angle_alpha 84.761(4)
_cell_angle_beta 70.245(4)
_cell_angle_gamma 89.960(4)
_cell_formula_units_Z 2
_cell_length_a 13.4173(7)
_cell_length_b 15.6707(7)
_cell_length_c 18.5278(8)
_cell_measurement_reflns_used 7179
_cell_measurement_temperature 298
_cell_measurement_theta_max 25.6440
_cell_measurement_theta_min 3.9050
_cell_volume 3649.1(3)
_computing_cell_refinement 'CrysAlisPro 1.171.39.45g (Rigaku OD, 2018)'
_computing_data_collection 'CrysAlisPro 1.171.39.45g (Rigaku OD, 2018)'
_computing_data_reduction 'CrysAlisPro 1.171.39.45g (Rigaku OD, 2018)'
_computing_molecular_graphics 'Olex2 (Dolomanov et al., 2009)'
_computing_publication_material 'Olex2 (Dolomanov et al., 2009)'
_computing_structure_refinement 'ShelXL (Sheldrick, 2015)'
_computing_structure_solution 'ShelXT (Sheldrick, 2015)'
_diffrn_ambient_temperature 298.0
_diffrn_detector_area_resol_mean 10.4757
_diffrn_detector_type Atlas
_diffrn_measured_fraction_theta_full 0.991
_diffrn_measured_fraction_theta_max 0.814
_diffrn_measurement_details
;
List of Runs (angles in degrees, time in seconds):

  # Type    Start    End  Width  t~exp~   \w     \q     \k     \f   Frames
#--------------------------------------------------------------------------
  1  \w    -35.00  62.00   1.00    6.66    --  -10.64  57.00 -90.00   97
  2  \w    -77.00  17.00   1.00    6.66    --  -10.64 -57.00 120.00   94
  3  \w     35.00 101.00   1.00    6.66    --   12.51 178.00 120.00   66
;
_diffrn_measurement_device 'four-circle diffractometer'
_diffrn_measurement_device_type 'SuperNova, Dual, Cu at home/near, Atlas'
_diffrn_measurement_method '\w scans'
_diffrn_radiation_type MoK\a
_diffrn_radiation_wavelength 0.71073
_diffrn_reflns_av_R_equivalents 0.0413
_diffrn_reflns_av_unetI/netI 0.0703
_diffrn_reflns_Laue_measured_fraction_full 0.991
_diffrn_reflns_Laue_measured_fraction_max 0.814
_diffrn_reflns_limit_h_max 13
_diffrn_reflns_limit_h_min -18
_diffrn_reflns_limit_k_max 21
_diffrn_reflns_limit_k_min -20
_diffrn_reflns_limit_l_max 24
_diffrn_reflns_limit_l_min -25
_diffrn_reflns_number 25676
_diffrn_reflns_point_group_measured_fraction_full 0.991
_diffrn_reflns_point_group_measured_fraction_max 0.814
_diffrn_reflns_theta_full 25.242
_diffrn_reflns_theta_max 29.619
_diffrn_reflns_theta_min 3.416
_exptl_absorpt_coefficient_mu 0.463
_exptl_absorpt_correction_T_max 1.000
_exptl_absorpt_correction_T_min 0.256
_exptl_absorpt_correction_type gaussian
_exptl_absorpt_process_details
;
CrysAlisPro 1.171.39.45g (Rigaku Oxford Diffraction, 2018)
Numerical absorption correction based on gaussian integration over
			a multifaceted crystal model
Empirical absorption correction using spherical harmonics,
 implemented in SCALE3 ABSPACK scaling algorithm.
;
_exptl_crystal_colour 'clear light yellow'
_exptl_crystal_colour_lustre clear
_exptl_crystal_colour_modifier light
_exptl_crystal_colour_primary yellow
_exptl_crystal_density_diffrn 1.499
_exptl_crystal_description block
_exptl_crystal_F_000 1656
_exptl_crystal_size_max 0.89
_exptl_crystal_size_mid 0.772
_exptl_crystal_size_min 0.485
_refine_diff_density_max 0.440
_refine_diff_density_min -0.619
_refine_diff_density_rms 0.053
_refine_ls_extinction_method none
_refine_ls_goodness_of_fit_ref 1.013
_refine_ls_hydrogen_treatment constr
_refine_ls_matrix_type full
_refine_ls_number_parameters 1199
_refine_ls_number_reflns 16741
_refine_ls_number_restraints 1
_refine_ls_restrained_S_all 1.013
_refine_ls_R_factor_all 0.0910
_refine_ls_R_factor_gt 0.0506
_refine_ls_shift/su_max 0.004
_refine_ls_shift/su_mean 0.000
_refine_ls_structure_factor_coef Fsqd
_refine_ls_weighting_details 'w=1/[\s^2^(Fo^2^)+(0.0513P)^2^] where P=(Fo^2^+2Fc^2^)/3'
_refine_ls_weighting_scheme calc
_refine_ls_wR_factor_gt 0.1067
_refine_ls_wR_factor_ref 0.1345
_reflns_Friedel_coverage 0.000
_reflns_number_gt 10550
_reflns_number_total 16741
_reflns_threshold_expression 'I > 2\s(I)'
_cod_data_source_file d1py01165k2.cif
_cod_data_source_block 4-BArF4
_cod_depositor_comments 'Adding full bibliography for 1564891--1564892.cif.'
_cod_database_code 1564891
_shelx_shelxl_version_number 2014/7
_shelx_space_group_comment
;
The symmetry employed for this shelxl refinement is uniquely defined
by the following loop, which should always be used as a source of
symmetry information in preference to the above space-group names.
They are only intended as comments.
;
_olex2_refinement_description
;
1. Fixed Uiso
 At 1.2 times of:
  All C(H) groups, All C(H,H) groups
 At 1.5 times of:
  All C(H,H,H) groups
2. Restrained distances
 C67B-Cl2
 1.6 with sigma of 0.02
3. Others
 Sof(F15A)=Sof(F16A)=Sof(F17A)=1-FVAR(1)
 Sof(F16)=Sof(F15)=Sof(F17)=FVAR(1)
 Sof(F9A)=Sof(F10A)=Sof(F11A)=1-FVAR(2)
 Sof(F9)=Sof(F10)=Sof(F11)=FVAR(2)
 Sof(F6A)=Sof(F7A)=Sof(F8A)=1-FVAR(3)
 Sof(F6)=Sof(F7)=Sof(F8)=FVAR(3)
 Sof(F27A)=Sof(F28A)=Sof(F29A)=1-FVAR(4)
 Sof(F27)=Sof(F28)=Sof(F29)=FVAR(4)
 Sof(F21A)=Sof(F22A)=Sof(F23A)=1-FVAR(5)
 Sof(F21)=Sof(F22)=Sof(F23)=FVAR(5)
 Sof(F18A)=Sof(F19A)=Sof(F20A)=1-FVAR(6)
 Sof(F18)=Sof(F19)=Sof(F20)=FVAR(6)
 Sof(F24A)=Sof(F25A)=Sof(F26A)=1-FVAR(7)
 Sof(F24)=Sof(F25)=Sof(F26)=FVAR(7)
 Sof(Cl1)=Sof(Cl2)=Sof(C67B)=Sof(H67A)=Sof(H67B)=1-FVAR(8)
 Sof(Cl1A)=Sof(Cl2A)=Sof(C67A)=Sof(H67C)=Sof(H67D)=FVAR(8)
 Fixed Sof: F12A(0.25) F13A(0.25) F14A(0.25) N1B(0.5) C33B(0.5) C34B(0.5)
 H34A(0.5) H34B(0.5) H34C(0.5) N1A(0.5) F12(0.75) F13(0.75) F14(0.75) C33A(0.5)
 C34A(0.5) H34D(0.5) H34E(0.5) H34F(0.5)
4.a Ternary CH refined with riding coordinates:
 C7(H7), C15(H15), C21(H21), C27(H27)
4.b Secondary CH2 refined with riding coordinates:
 C8(H8A,H8B), C16(H16A,H16B), C17(H17A,H17B), C18(H18A,H18B), C19(H19A,H19B),
 C20(H20A,H20B), C22(H22A,H22B), C23(H23A,H23B), C24(H24A,H24B), C25(H25A,H25B),
  C26(H26A,H26B), C28(H28A,H28B), C29(H29A,H29B), C30(H30A,H30B), C31(H31A,
 H31B), C32(H32A,H32B), C67B(H67A,H67B), C67A(H67C,H67D)
4.c Aromatic/amide H refined with riding coordinates:
 C36(H36), C39(H39), C42(H42), C44(H44), C47(H47), C50(H50), C52(H52),
 C55(H55), C58(H58), C60(H60), C63(H63), C66(H66), C2(H2), C3(H3), C4(H4),
 C5(H5), C6(H6)
4.d Idealised Me refined as rotating group:
 C34B(H34A,H34B,H34C), C34A(H34D,H34E,H34F)
;
_olex2_submission_special_instructions 'No special instructions were received'
_oxdiff_exptl_absorpt_empirical_details
;
Empirical correction (ABSPACK) includes:
- Absorption correction using spherical harmonics
- Frame scaling
;

loop_
_space_group_symop_operation_xyz
'x, y, z'
'-x, -y, -z'

loop_
_atom_site_label
_atom_site_type_symbol
_atom_site_fract_x
_atom_site_fract_y
_atom_site_fract_z
_atom_site_U_iso_or_equiv
_atom_site_adp_type
_atom_site_occupancy
_atom_site_site_symmetry_order
_atom_site_calc_flag
_atom_site_refinement_flags_posn
_atom_site_refinement_flags_adp
_atom_site_refinement_flags_occupancy
_atom_site_disorder_assembly
_atom_site_disorder_group
B1 B -0.2666(2) 0.7478(2) 0.84204(19) 0.0459(8) Uani 1 1 d . . . . .
F6A F -0.038(3) 0.7898(16) 0.5437(7) 0.216(10) Uani 0.53(3) 1 d . . P A 2
F7A F 0.0839(7) 0.709(3) 0.5264(6) 0.176(11) Uani 0.53(3) 1 d . . P A 2
F8A F -0.073(2) 0.6586(17) 0.5591(8) 0.172(10) Uani 0.53(3) 1 d . . P A 2
F9A F 0.1138(8) 0.6074(4) 0.8298(6) 0.121(3) Uani 0.73(2) 1 d . . P B 2
F10A F 0.2211(7) 0.6818(12) 0.7369(6) 0.145(4) Uani 0.73(2) 1 d . . P B 2
F11A F 0.1327(8) 0.7359(8) 0.8362(7) 0.104(3) Uani 0.73(2) 1 d . . P B 2
F12A F -0.5932(13) 0.522(3) 0.7985(15) 0.164(12) Uani 0.25 1 d . . P C 2
F13A F -0.495(3) 0.597(2) 0.710(2) 0.176(16) Uani 0.25 1 d . . P C 2
F14A F -0.4686(17) 0.4713(18) 0.7266(17) 0.127(7) Uani 0.25 1 d . . P C 2
F15A F -0.3923(17) 0.3898(11) 0.9905(11) 0.169(9) Uani 0.37(3) 1 d . . P D 2
F16 F -0.4281(7) 0.3828(4) 0.9981(3) 0.074(2) Uani 0.63(3) 1 d . . P D 1
F16A F -0.3340(14) 0.4683(12) 1.0247(7) 0.090(4) Uani 0.37(3) 1 d . . P D 2
F17A F -0.2485(17) 0.405(2) 0.9337(10) 0.123(8) Uani 0.37(3) 1 d . . P D 2
F18A F -0.4556(8) 0.757(2) 1.1922(5) 0.179(10) Uani 0.50(2) 1 d . . P E 2
F19A F -0.5262(9) 0.8518(7) 1.1437(15) 0.149(7) Uani 0.50(2) 1 d . . P E 2
F20A F -0.5406(9) 0.7304(7) 1.1201(7) 0.105(5) Uani 0.50(2) 1 d . . P E 2
F21A F -0.1134(13) 0.9215(17) 1.0766(5) 0.138(6) Uani 0.53(2) 1 d . . P F 2
F22A F -0.0245(6) 0.8913(13) 0.9706(12) 0.142(7) Uani 0.53(2) 1 d . . P F 2
F23A F -0.1164(19) 0.9978(8) 0.9798(19) 0.189(10) Uani 0.53(2) 1 d . . P F 2
F24A F -0.286(2) 1.099(2) 0.654(2) 0.172(12) Uani 0.38(3) 1 d . . P G 2
F25A F -0.169(3) 1.0079(15) 0.626(2) 0.177(10) Uani 0.38(3) 1 d . . P G 2
F26A F -0.197(4) 1.078(2) 0.729(2) 0.236(14) Uani 0.38(3) 1 d . . P G 2
F27A F -0.6324(14) 0.9822(9) 0.8275(14) 0.146(8) Uani 0.47(2) 1 d . . P H 2
F28A F -0.6421(9) 0.861(2) 0.800(2) 0.213(11) Uani 0.47(2) 1 d . . P H 2
F29A F -0.6417(11) 0.877(3) 0.9098(11) 0.224(18) Uani 0.47(2) 1 d . . P H 2
C35 C -0.1460(2) 0.73354(18) 0.78413(16) 0.0466(7) Uani 1 1 d . . . . .
C36 C -0.0598(2) 0.71450(18) 0.80801(17) 0.0505(7) Uani 1 1 d . . . . .
H36 H -0.0697 0.7118 0.8603 0.061 Uiso 1 1 calc R . . . .
C37 C 0.0395(2) 0.6995(2) 0.75743(18) 0.0544(8) Uani 1 1 d . . . . .
C38 C 0.1274(3) 0.6823(3) 0.7887(3) 0.0779(11) Uani 1 1 d . . . . .
C39 C 0.0582(2) 0.7009(2) 0.67985(19) 0.0640(9) Uani 1 1 d . . . . .
H39 H 0.1254 0.6918 0.6457 0.077 Uiso 1 1 calc R . . . .
C40 C -0.0262(3) 0.7162(2) 0.65408(18) 0.0642(9) Uani 1 1 d . . . . .
C41 C -0.0090(4) 0.7151(5) 0.5701(3) 0.0990(16) Uani 1 1 d . . . . .
C42 C -0.1248(2) 0.7327(2) 0.70501(17) 0.0561(8) Uani 1 1 d . . . . .
H42 H -0.1797 0.7437 0.6857 0.067 Uiso 1 1 calc R . . . .
C43 C -0.32829(19) 0.65543(18) 0.85216(16) 0.0438(7) Uani 1 1 d . . . . .
C44 C -0.3139(2) 0.58802(19) 0.90126(16) 0.0460(7) Uani 1 1 d . . . . .
H44 H -0.2724 0.5979 0.9312 0.055 Uiso 1 1 calc R . . . .
C45 C -0.3583(2) 0.50668(19) 0.90780(17) 0.0491(7) Uani 1 1 d . . . . .
C46 C -0.3356(3) 0.4361(2) 0.9586(2) 0.0649(9) Uani 1 1 d . . . . .
C47 C -0.4208(2) 0.4898(2) 0.86418(19) 0.0570(8) Uani 1 1 d . . . . .
H47 H -0.4520 0.4357 0.8687 0.068 Uiso 1 1 calc R . . . .
C48 C -0.4354(2) 0.5544(2) 0.81458(18) 0.0531(8) Uani 1 1 d . . . . .
C49 C -0.5013(3) 0.5393(3) 0.7646(3) 0.0785(11) Uani 1 1 d . . . . .
C50 C -0.3899(2) 0.6359(2) 0.80808(17) 0.0503(7) Uani 1 1 d . . . . .
H50 H -0.4010 0.6785 0.7734 0.060 Uiso 1 1 calc R . . . .
C51 C -0.2721(2) 0.77858(17) 0.92599(16) 0.0448(7) Uani 1 1 d . . . . .
C52 C -0.1944(2) 0.83331(18) 0.93350(17) 0.0503(7) Uani 1 1 d . . . . .
H52 H -0.1344 0.8484 0.8908 0.060 Uiso 1 1 calc R . . . .
C53 C -0.2043(2) 0.86548(19) 1.00264(18) 0.0517(7) Uani 1 1 d . . . . .
C54 C -0.1146(3) 0.9203(3) 1.0071(3) 0.0759(11) Uani 1 1 d . . . . .
C55 C -0.2915(2) 0.84723(19) 1.06671(18) 0.0531(8) Uani 1 1 d . . . . .
H55 H -0.2968 0.8688 1.1130 0.064 Uiso 1 1 calc R . . . .
C56 C -0.3719(2) 0.79580(18) 1.06113(17) 0.0507(7) Uani 1 1 d . . . . .
C57 C -0.4691(3) 0.7775(3) 1.1291(2) 0.0707(10) Uani 1 1 d . . . . .
C58 C -0.3602(2) 0.76104(18) 0.99216(17) 0.0498(7) Uani 1 1 d . . . . .
H58 H -0.4136 0.7245 0.9903 0.060 Uiso 1 1 calc R . . . .
C59 C -0.3222(2) 0.82677(19) 0.80820(17) 0.0503(7) Uani 1 1 d . . . . .
C60 C -0.2655(3) 0.8964(2) 0.75969(19) 0.0602(8) Uani 1 1 d . . . . .
H60 H -0.1919 0.8946 0.7410 0.072 Uiso 1 1 calc R . . . .
C61 C -0.3126(3) 0.9682(2) 0.7377(2) 0.0722(10) Uani 1 1 d . . . . .
C62 C -0.2439(5) 1.0400(4) 0.6851(4) 0.1080(17) Uani 1 1 d . . . . .
C63 C -0.4207(3) 0.9740(2) 0.7642(2) 0.0774(10) Uani 1 1 d . . . . .
H63 H -0.4529 1.0221 0.7499 0.093 Uiso 1 1 calc R . . . .
C64 C -0.4801(3) 0.9068(3) 0.8125(2) 0.0698(10) Uani 1 1 d . . . . .
C65 C -0.5985(4) 0.9113(5) 0.8454(4) 0.1088(16) Uani 1 1 d . . . . .
C66 C -0.4321(2) 0.8351(2) 0.83430(18) 0.0600(8) Uani 1 1 d . . . . .
H66 H -0.4747 0.7911 0.8674 0.072 Uiso 1 1 calc R . . . .
C1 C -0.1970(2) 0.9116(2) 1.3374(2) 0.0579(8) Uani 1 1 d . . . . .
F1 F -0.41777(17) 0.98085(14) 1.36399(15) 0.0955(7) Uani 1 1 d . . . . .
N1B N 0.0575(16) 0.8266(8) 1.1871(14) 0.051(3) Uani 0.5 1 d . . P I 2
P1 P -0.09722(6) 0.66892(5) 1.27488(4) 0.04596(19) Uani 1 1 d . . . . .
Pd1 Pd -0.10041(2) 0.81572(2) 1.26508(2) 0.05220(9) Uani 1 1 d . . . . .
C2 C -0.1596(3) 0.9630(2) 1.2670(2) 0.0766(10) Uani 1 1 d . . . . .
H2 H -0.1785 0.9493 1.2255 0.092 Uiso 1 1 calc R . . . .
F2 F -0.6063(2) 0.99562(18) 1.47398(18) 0.1331(11) Uani 1 1 d . . . . .
C3 C -0.0937(4) 1.0350(3) 1.2593(3) 0.1102(17) Uani 1 1 d . . . . .
H3 H -0.0696 1.0692 1.2126 0.132 Uiso 1 1 calc R . . . .
F3 F -0.7380(2) 0.8566(2) 1.5318(2) 0.1553(13) Uani 1 1 d . . . . .
C4 C -0.0650(4) 1.0551(4) 1.3182(5) 0.130(2) Uani 1 1 d . . . . .
H4 H -0.0222 1.1037 1.3125 0.156 Uiso 1 1 calc R . . . .
F4 F -0.6788(2) 0.7040(2) 1.4791(2) 0.1657(15) Uani 1 1 d . . . . .
C5 C -0.0988(4) 1.0039(4) 1.3884(4) 0.1144(19) Uani 1 1 d . . . . .
H5 H -0.0780 1.0183 1.4289 0.137 Uiso 1 1 calc R . . . .
F5 F -0.48809(19) 0.68761(16) 1.3723(2) 0.1268(10) Uani 1 1 d . . . . .
C6 C -0.1625(3) 0.9322(3) 1.3978(2) 0.0817(12) Uani 1 1 d . . . . .
H6 H -0.1829 0.8973 1.4441 0.098 Uiso 1 1 calc R . . . .
C7 C -0.2494(2) 0.83006(19) 1.34086(17) 0.0522(7) Uani 1 1 d . . . . .
H7 H -0.2646 0.7952 1.3902 0.063 Uiso 1 1 calc R . . . .
C8 C -0.3372(2) 0.8247(2) 1.3057(2) 0.0645(9) Uani 1 1 d . . . . .
H8A H -0.3253 0.8698 1.2639 0.077 Uiso 1 1 calc R . . . .
H8B H -0.3347 0.7701 1.2845 0.077 Uiso 1 1 calc R . . . .
C9 C -0.4455(2) 0.8337(2) 1.3656(2) 0.0623(9) Uani 1 1 d . . . . .
C10 C -0.4802(3) 0.9102(2) 1.3927(2) 0.0705(10) Uani 1 1 d . . . . .
C11 C -0.5773(3) 0.9185(3) 1.4490(3) 0.0878(12) Uani 1 1 d . . . . .
C12 C -0.6438(3) 0.8494(4) 1.4782(3) 0.1012(14) Uani 1 1 d . . . . .
C13 C -0.6139(3) 0.7718(3) 1.4515(3) 0.1019(15) Uani 1 1 d . . . . .
C14 C -0.5157(3) 0.7651(3) 1.3962(3) 0.0839(12) Uani 1 1 d . . . . .
C15 C 0.0307(2) 0.6380(2) 1.28400(17) 0.0534(7) Uani 1 1 d . . . . .
H15 H 0.0837 0.6569 1.2338 0.064 Uiso 1 1 calc R . . . .
C16 C 0.0619(3) 0.6863(2) 1.34234(19) 0.0673(9) Uani 1 1 d . . . . .
H16A H 0.0539 0.7473 1.3326 0.081 Uiso 1 1 calc R . . . .
H16B H 0.0153 0.6677 1.3941 0.081 Uiso 1 1 calc R . . . .
C17 C 0.1762(3) 0.6691(3) 1.3358(2) 0.0849(12) Uani 1 1 d . . . . .
H17A H 0.2232 0.6917 1.2852 0.102 Uiso 1 1 calc R . . . .
H17B H 0.1940 0.6982 1.3740 0.102 Uiso 1 1 calc R . . . .
C18 C 0.1920(3) 0.5745(3) 1.3479(3) 0.0991(14) Uani 1 1 d . . . . .
H18A H 0.1500 0.5533 1.4002 0.119 Uiso 1 1 calc R . . . .
H18B H 0.2659 0.5651 1.3412 0.119 Uiso 1 1 calc R . . . .
C19 C 0.1604(3) 0.5248(3) 1.2921(2) 0.0869(12) Uani 1 1 d . . . . .
H19A H 0.1675 0.4640 1.3039 0.104 Uiso 1 1 calc R . . . .
H19B H 0.2079 0.5411 1.2400 0.104 Uiso 1 1 calc R . . . .
C20 C 0.0462(3) 0.5416(2) 1.2963(2) 0.0681(9) Uani 1 1 d . . . . .
H20A H -0.0023 0.5187 1.3462 0.082 Uiso 1 1 calc R . . . .
H20B H 0.0305 0.5127 1.2571 0.082 Uiso 1 1 calc R . . . .
C21 C -0.2089(2) 0.6133(2) 1.35353(16) 0.0538(7) Uani 1 1 d . . . . .
H21 H -0.2721 0.6434 1.3517 0.065 Uiso 1 1 calc R . . . .
C22 C -0.2037(3) 0.6241(2) 1.43427(17) 0.0621(8) Uani 1 1 d . . . . .
H22A H -0.1450 0.5923 1.4412 0.074 Uiso 1 1 calc R . . . .
H22B H -0.1910 0.6842 1.4382 0.074 Uiso 1 1 calc R . . . .
C23 C -0.3053(3) 0.5924(3) 1.4970(2) 0.0897(13) Uani 1 1 d . . . . .
H23A H -0.3631 0.6275 1.4929 0.108 Uiso 1 1 calc R . . . .
H23B H -0.2987 0.5976 1.5469 0.108 Uiso 1 1 calc R . . . .
C24 C -0.3301(4) 0.4998(3) 1.4905(2) 0.1008(14) Uani 1 1 d . . . . .
H24A H -0.3976 0.4819 1.5294 0.121 Uiso 1 1 calc R . . . .
H24B H -0.2760 0.4640 1.5001 0.121 Uiso 1 1 calc R . . . .
C25 C -0.3346(3) 0.4875(3) 1.4111(2) 0.0889(12) Uani 1 1 d . . . . .
H25A H -0.3936 0.5185 1.4037 0.107 Uiso 1 1 calc R . . . .
H25B H -0.3467 0.4271 1.4079 0.107 Uiso 1 1 calc R . . . .
C26 C -0.2322(3) 0.5193(2) 1.3477(2) 0.0707(10) Uani 1 1 d . . . . .
H26A H -0.2385 0.5131 1.2978 0.085 Uiso 1 1 calc R . . . .
H26B H -0.1741 0.4849 1.3523 0.085 Uiso 1 1 calc R . . . .
C27 C -0.0987(2) 0.6238(2) 1.18658(16) 0.0499(7) Uani 1 1 d . . . . .
H27 H -0.0980 0.5613 1.1958 0.060 Uiso 1 1 calc R . . . .
C28 C -0.0032(3) 0.6515(3) 1.11610(17) 0.0705(10) Uani 1 1 d . . . . .
H28A H 0.0612 0.6368 1.1265 0.085 Uiso 1 1 calc R . . . .
H28B H -0.0023 0.7133 1.1047 0.085 Uiso 1 1 calc R . . . .
C29 C -0.0066(3) 0.6074(3) 1.04603(19) 0.0816(12) Uani 1 1 d . . . . .
H29A H 0.0540 0.6271 1.0013 0.098 Uiso 1 1 calc R . . . .
H29B H -0.0023 0.5459 1.0561 0.098 Uiso 1 1 calc R . . . .
C30 C -0.1070(3) 0.6269(3) 1.0293(2) 0.0789(11) Uani 1 1 d . . . . .
H30A H -0.1094 0.5953 0.9873 0.095 Uiso 1 1 calc R . . . .
H30B H -0.1074 0.6876 1.0135 0.095 Uiso 1 1 calc R . . . .
C31 C -0.2037(3) 0.6027(2) 1.0995(2) 0.0747(11) Uani 1 1 d . . . . .
H31A H -0.2080 0.5409 1.1114 0.090 Uiso 1 1 calc R . . . .
H31B H -0.2668 0.6197 1.0881 0.090 Uiso 1 1 calc R . . . .
C32 C -0.2003(2) 0.6457(2) 1.16975(18) 0.0615(8) Uani 1 1 d . . . . .
H32A H -0.2033 0.7074 1.1600 0.074 Uiso 1 1 calc R . . . .
H32B H -0.2613 0.6264 1.2143 0.074 Uiso 1 1 calc R . . . .
C33B C 0.1239(17) 0.8408(13) 1.1497(15) 0.091(5) Uani 0.5 1 d . . P I 2
C34B C 0.235(2) 0.8506(19) 1.085(2) 0.211(17) Uani 0.5 1 d . . P I 2
H34A H 0.2328 0.8235 1.0408 0.317 Uiso 0.5 1 calc GR . P I 2
H34B H 0.2874 0.8239 1.1034 0.317 Uiso 0.5 1 calc GR . P I 2
H34C H 0.2540 0.9103 1.0697 0.317 Uiso 0.5 1 calc GR . P I 2
Cl1 Cl -0.5622(9) 0.7847(9) 1.6537(8) 0.359(7) Uani 0.537(10) 1 d . . P J 2
Cl2 Cl -0.3501(12) 0.7963(8) 1.5845(8) 0.368(7) Uani 0.537(10) 1 d D . P J 2
C67B C -0.464(2) 0.8173(13) 1.6382(9) 0.28(3) Uani 0.537(10) 1 d D . P J 2
H67A H -0.4566 0.8159 1.6886 0.334 Uiso 0.537(10) 1 calc R . P J 2
H67B H -0.4700 0.8775 1.6229 0.334 Uiso 0.537(10) 1 calc R . P J 2
Cl1A Cl -0.5373(5) 0.7496(5) 1.5990(5) 0.192(3) Uani 0.463(10) 1 d . . P J 1
N1A N 0.050(2) 0.8512(9) 1.1864(16) 0.064(4) Uani 0.5 1 d . . P I 1
Cl2A Cl -0.3328(4) 0.7940(3) 1.6008(3) 0.129(2) Uani 0.463(10) 1 d . . P J 1
F6 F 0.045(2) 0.7794(14) 0.5289(6) 0.143(7) Uani 0.47(3) 1 d . . P A 1
F7 F 0.047(3) 0.6464(13) 0.5421(8) 0.158(10) Uani 0.47(3) 1 d . . P A 1
F8 F -0.0918(9) 0.717(2) 0.5508(8) 0.146(9) Uani 0.47(3) 1 d . . P A 1
F9 F 0.208(2) 0.652(2) 0.738(2) 0.132(12) Uani 0.27(2) 1 d . . P B 1
F10 F 0.172(4) 0.7620(15) 0.793(4) 0.178(15) Uani 0.27(2) 1 d . . P B 1
F11 F 0.1035(16) 0.643(5) 0.8528(19) 0.23(2) Uani 0.27(2) 1 d . . P B 1
F12 F -0.5865(6) 0.5868(6) 0.7831(5) 0.126(2) Uani 0.75 1 d . . P C 1
F13 F -0.4492(6) 0.5572(8) 0.6920(3) 0.122(3) Uani 0.75 1 d . . P C 1
F14 F -0.5395(10) 0.4600(4) 0.7743(6) 0.137(3) Uani 0.75 1 d . . P C 1
F15 F -0.2771(8) 0.3731(5) 0.9151(7) 0.103(2) Uani 0.63(3) 1 d . . P D 1
F17 F -0.2824(18) 0.4543(7) 1.0007(11) 0.146(6) Uani 0.63(3) 1 d . . P D 1
F18 F -0.4833(13) 0.8301(8) 1.1800(5) 0.101(5) Uani 0.50(2) 1 d . . P E 1
F19 F -0.5515(8) 0.7667(19) 1.1155(8) 0.160(7) Uani 0.50(2) 1 d . . P E 1
F20 F -0.4614(10) 0.7015(6) 1.1695(9) 0.125(5) Uani 0.50(2) 1 d . . P E 1
F21 F -0.0420(16) 0.8764(7) 1.0241(19) 0.150(8) Uani 0.47(2) 1 d . . P F 1
F22 F -0.0663(13) 0.9674(12) 0.9458(6) 0.104(5) Uani 0.47(2) 1 d . . P F 1
F23 F -0.1467(10) 0.9729(13) 1.0609(12) 0.122(7) Uani 0.47(2) 1 d . . P F 1
F24 F -0.3002(12) 1.1109(6) 0.6908(11) 0.146(5) Uani 0.62(3) 1 d . . P G 1
F25 F -0.2183(18) 1.0267(11) 0.6127(7) 0.152(5) Uani 0.62(3) 1 d . . P G 1
F26 F -0.1587(8) 1.0576(8) 0.6973(10) 0.135(5) Uani 0.62(3) 1 d . . P G 1
F27 F -0.6408(12) 0.9637(15) 0.8070(10) 0.170(9) Uani 0.53(2) 1 d . . P H 1
F28 F -0.6489(7) 0.8437(8) 0.8643(14) 0.135(7) Uani 0.53(2) 1 d . . P H 1
F29 F -0.6216(8) 0.9524(10) 0.9138(7) 0.145(4) Uani 0.53(2) 1 d . . P H 1
C33A C 0.1442(17) 0.8667(13) 1.1453(12) 0.077(4) Uani 0.5 1 d . . P I 1
C34A C 0.2497(19) 0.8949(17) 1.1007(18) 0.151(10) Uani 0.5 1 d . . P I 1
H34D H 0.2678 0.8760 1.0501 0.227 Uiso 0.5 1 calc GR . P I 1
H34E H 0.2976 0.8712 1.1252 0.227 Uiso 0.5 1 calc GR . P I 1
H34F H 0.2549 0.9563 1.0968 0.227 Uiso 0.5 1 calc GR . P I 1
C67A C -0.4558(12) 0.801(2) 1.608(3) 0.31(2) Uani 0.463(10) 1 d . . P J 1
H67C H -0.4884 0.8177 1.6598 0.369 Uiso 0.463(10) 1 calc R . P J 1
H67D H -0.4549 0.8525 1.5744 0.369 Uiso 0.463(10) 1 calc R . P J 1

loop_
_atom_site_aniso_label
_atom_site_aniso_U_11
_atom_site_aniso_U_22
_atom_site_aniso_U_33
_atom_site_aniso_U_23
_atom_site_aniso_U_13
_atom_site_aniso_U_12
B1 0.0462(17) 0.0460(19) 0.0465(18) -0.0062(16) -0.0167(15) -0.0024(14)
F6A 0.26(2) 0.30(2) 0.056(5) 0.014(8) -0.030(10) 0.094(18)
F7A 0.077(5) 0.37(3) 0.066(6) -0.071(14) 0.006(4) 0.021(11)
F8A 0.21(2) 0.236(16) 0.081(5) -0.045(9) -0.052(8) -0.087(14)
F9A 0.134(7) 0.092(5) 0.154(9) 0.011(4) -0.077(7) 0.027(3)
F10A 0.048(3) 0.273(13) 0.108(5) -0.021(6) -0.017(3) 0.023(5)
F11A 0.098(5) 0.105(6) 0.146(6) -0.047(5) -0.079(4) 0.023(4)
F12A 0.053(7) 0.28(3) 0.170(17) -0.13(2) -0.025(8) -0.036(15)
F13A 0.25(3) 0.138(18) 0.22(3) 0.088(19) -0.21(3) -0.11(2)
F14A 0.120(12) 0.155(19) 0.140(15) -0.073(15) -0.073(10) -0.009(11)
F15A 0.071(8) 0.164(12) 0.252(19) 0.143(14) -0.068(9) -0.047(7)
F16 0.053(3) 0.070(3) 0.085(3) 0.017(3) -0.009(2) -0.024(2)
F16A 0.141(10) 0.078(7) 0.063(6) 0.009(4) -0.056(6) -0.001(6)
F17A 0.093(9) 0.152(17) 0.098(9) 0.022(9) -0.005(7) 0.082(11)
F18A 0.104(6) 0.37(3) 0.051(4) 0.018(11) -0.023(4) -0.040(15)
F19A 0.075(5) 0.110(6) 0.210(14) -0.070(8) 0.035(6) 0.006(4)
F20A 0.091(7) 0.099(5) 0.091(6) -0.048(4) 0.024(5) -0.058(5)
F21A 0.141(10) 0.202(15) 0.092(5) -0.027(8) -0.062(6) -0.076(10)
F22A 0.058(4) 0.202(16) 0.179(11) -0.101(11) -0.038(5) -0.027(5)
F23A 0.188(15) 0.067(6) 0.37(3) 0.025(10) -0.178(18) -0.054(7)
F24A 0.149(15) 0.18(2) 0.20(2) 0.126(17) -0.103(16) -0.044(13)
F25A 0.166(18) 0.114(11) 0.188(19) 0.078(12) 0.000(14) -0.019(11)
F26A 0.34(3) 0.183(16) 0.24(2) 0.054(15) -0.19(2) -0.182(19)
F27A 0.111(7) 0.103(8) 0.24(2) -0.039(10) -0.075(10) 0.065(5)
F28A 0.086(5) 0.279(18) 0.31(3) -0.17(2) -0.075(10) 0.018(8)
F29A 0.077(7) 0.41(5) 0.128(11) 0.098(17) 0.006(7) 0.065(17)
C35 0.0490(15) 0.0442(16) 0.0452(16) -0.0081(13) -0.0133(13) -0.0046(13)
C36 0.0534(16) 0.0497(17) 0.0477(17) -0.0050(14) -0.0160(14) 0.0001(14)
C37 0.0498(16) 0.0513(18) 0.061(2) -0.0120(16) -0.0161(15) 0.0026(14)
C38 0.061(2) 0.086(3) 0.087(3) -0.022(3) -0.021(2) 0.014(2)
C39 0.0495(17) 0.072(2) 0.062(2) -0.0178(18) -0.0040(16) -0.0013(16)
C40 0.0594(19) 0.080(2) 0.0487(18) -0.0191(18) -0.0094(16) -0.0059(17)
C41 0.078(3) 0.156(5) 0.057(3) -0.029(4) -0.010(3) 0.003(4)
C42 0.0511(16) 0.069(2) 0.0501(18) -0.0125(16) -0.0174(15) -0.0056(15)
C43 0.0379(13) 0.0487(17) 0.0430(16) -0.0108(14) -0.0099(12) 0.0008(12)
C44 0.0406(14) 0.0497(17) 0.0485(17) -0.0121(14) -0.0142(13) -0.0007(13)
C45 0.0444(15) 0.0485(18) 0.0522(18) -0.0068(15) -0.0131(14) 0.0011(13)
C46 0.059(2) 0.055(2) 0.077(3) -0.001(2) -0.020(2) -0.0073(18)
C47 0.0503(16) 0.0516(19) 0.069(2) -0.0095(17) -0.0185(16) -0.0090(14)
C48 0.0468(16) 0.059(2) 0.0559(19) -0.0101(16) -0.0195(15) -0.0080(14)
C49 0.079(3) 0.080(3) 0.093(3) -0.008(3) -0.050(3) -0.016(2)
C50 0.0454(15) 0.0569(19) 0.0489(17) -0.0060(15) -0.0161(14) -0.0044(14)
C51 0.0451(15) 0.0413(15) 0.0493(16) -0.0073(13) -0.0170(13) 0.0006(12)
C52 0.0471(15) 0.0472(17) 0.0545(18) -0.0080(15) -0.0136(14) -0.0029(13)
C53 0.0548(17) 0.0464(17) 0.0599(19) -0.0114(15) -0.0255(16) -0.0043(14)
C54 0.073(3) 0.080(3) 0.081(3) -0.023(3) -0.030(2) -0.019(2)
C55 0.0611(18) 0.0502(18) 0.0525(18) -0.0137(15) -0.0230(16) -0.0001(14)
C56 0.0560(17) 0.0446(16) 0.0500(17) -0.0088(14) -0.0151(15) 0.0029(13)
C57 0.066(2) 0.080(3) 0.060(2) -0.022(2) -0.0098(19) -0.003(2)
C58 0.0485(15) 0.0463(17) 0.0568(18) -0.0122(15) -0.0190(14) -0.0032(13)
C59 0.0547(17) 0.0496(18) 0.0489(17) -0.0112(15) -0.0189(14) 0.0009(14)
C60 0.0613(19) 0.056(2) 0.068(2) -0.0032(18) -0.0290(17) -0.0004(16)
C61 0.087(3) 0.056(2) 0.085(3) 0.000(2) -0.046(2) 0.000(2)
C62 0.115(4) 0.071(3) 0.148(6) 0.028(4) -0.067(4) -0.010(3)
C63 0.097(3) 0.059(2) 0.086(3) -0.011(2) -0.043(2) 0.021(2)
C64 0.070(2) 0.076(3) 0.067(2) -0.018(2) -0.0243(19) 0.023(2)
C65 0.086(4) 0.116(5) 0.111(5) 0.002(4) -0.019(4) 0.040(4)
C66 0.0611(19) 0.060(2) 0.057(2) -0.0066(17) -0.0166(16) 0.0093(16)
C1 0.0508(16) 0.0546(19) 0.064(2) -0.0177(18) -0.0108(16) 0.0139(14)
F1 0.0851(14) 0.0658(14) 0.1210(19) -0.0145(13) -0.0144(14) 0.0080(12)
N1B 0.044(5) 0.036(7) 0.060(5) 0.003(6) 0.000(4) 0.015(5)
P1 0.0482(4) 0.0514(4) 0.0395(4) -0.0115(4) -0.0147(3) 0.0086(3)
Pd1 0.05140(14) 0.05209(16) 0.04961(15) -0.01022(11) -0.01125(11) 0.00670(10)
C2 0.079(2) 0.056(2) 0.085(3) -0.006(2) -0.015(2) 0.0092(19)
F2 0.1035(18) 0.117(2) 0.159(3) -0.052(2) -0.0093(18) 0.0423(16)
C3 0.089(3) 0.064(3) 0.144(5) -0.008(3) 0.002(3) -0.002(2)
F3 0.0726(16) 0.175(3) 0.170(3) 0.002(2) 0.0173(18) 0.0242(17)
C4 0.084(3) 0.083(4) 0.207(7) -0.053(5) -0.021(4) -0.011(3)
F4 0.0826(17) 0.112(2) 0.258(4) 0.039(2) -0.014(2) -0.0193(17)
C5 0.088(3) 0.111(4) 0.155(5) -0.075(4) -0.040(3) 0.007(3)
F5 0.0938(17) 0.0702(16) 0.210(3) -0.0290(19) -0.0401(19) 0.0057(13)
C6 0.068(2) 0.093(3) 0.087(3) -0.042(2) -0.023(2) 0.008(2)
C7 0.0525(16) 0.0546(18) 0.0488(17) -0.0116(15) -0.0148(14) 0.0095(14)
C8 0.0636(19) 0.067(2) 0.066(2) -0.0192(18) -0.0237(17) 0.0119(16)
C9 0.0582(18) 0.061(2) 0.072(2) -0.0115(18) -0.0264(17) 0.0098(16)
C10 0.062(2) 0.066(2) 0.085(3) -0.008(2) -0.027(2) 0.0079(18)
C11 0.071(2) 0.084(3) 0.101(3) -0.021(3) -0.016(2) 0.027(2)
C12 0.058(2) 0.110(4) 0.114(4) 0.002(3) -0.003(2) 0.015(3)
C13 0.062(2) 0.081(3) 0.146(4) 0.021(3) -0.022(3) -0.003(2)
C14 0.066(2) 0.063(2) 0.122(4) -0.011(2) -0.031(2) 0.0113(19)
C15 0.0484(16) 0.067(2) 0.0459(17) -0.0107(15) -0.0164(14) 0.0126(14)
C16 0.069(2) 0.084(2) 0.061(2) -0.0190(19) -0.0352(17) 0.0137(18)
C17 0.066(2) 0.125(4) 0.076(3) -0.026(3) -0.037(2) 0.010(2)
C18 0.074(2) 0.147(5) 0.089(3) -0.018(3) -0.044(2) 0.033(3)
C19 0.078(2) 0.099(3) 0.084(3) -0.014(2) -0.027(2) 0.040(2)
C20 0.074(2) 0.067(2) 0.067(2) -0.0113(18) -0.0271(18) 0.0234(17)
C21 0.0545(17) 0.0571(19) 0.0461(17) -0.0061(15) -0.0120(14) 0.0001(14)
C22 0.068(2) 0.065(2) 0.0492(18) -0.0045(16) -0.0148(16) 0.0053(16)
C23 0.090(3) 0.104(3) 0.057(2) -0.003(2) -0.002(2) -0.004(2)
C24 0.100(3) 0.104(4) 0.074(3) 0.017(3) -0.005(2) -0.024(3)
C25 0.083(3) 0.079(3) 0.094(3) 0.008(2) -0.019(2) -0.018(2)
C26 0.079(2) 0.059(2) 0.069(2) -0.0050(18) -0.0183(19) -0.0054(18)
C27 0.0576(17) 0.0546(18) 0.0424(16) -0.0128(14) -0.0213(14) 0.0116(14)
C28 0.068(2) 0.101(3) 0.0466(18) -0.0252(19) -0.0189(16) 0.0080(19)
C29 0.085(2) 0.115(3) 0.049(2) -0.032(2) -0.0219(19) 0.022(2)
C30 0.112(3) 0.085(3) 0.057(2) -0.025(2) -0.047(2) 0.024(2)
C31 0.086(2) 0.086(3) 0.074(2) -0.027(2) -0.051(2) 0.022(2)
C32 0.0650(19) 0.069(2) 0.0576(19) -0.0182(17) -0.0272(16) 0.0139(16)
C33B 0.046(9) 0.068(11) 0.124(11) 0.028(9) 0.009(7) -0.004(8)
C34B 0.096(15) 0.19(3) 0.23(3) 0.06(2) 0.069(16) 0.004(14)
Cl1 0.335(10) 0.423(15) 0.237(10) 0.006(9) 0.002(7) -0.163(9)
Cl2 0.394(17) 0.313(12) 0.285(11) -0.039(9) 0.032(11) 0.025(11)
C67B 0.61(8) 0.112(12) 0.074(10) -0.034(9) -0.05(2) -0.02(2)
Cl1A 0.155(5) 0.259(6) 0.197(6) -0.065(5) -0.093(4) 0.036(4)
N1A 0.074(8) 0.037(7) 0.075(6) -0.007(7) -0.017(5) 0.030(6)
Cl2A 0.151(4) 0.124(3) 0.145(4) 0.008(3) -0.101(4) -0.011(3)
F6 0.175(16) 0.176(14) 0.050(6) 0.017(7) -0.010(8) -0.043(10)
F7 0.24(3) 0.162(12) 0.066(6) -0.057(7) -0.033(10) 0.077(11)
F8 0.082(7) 0.31(3) 0.062(6) -0.054(12) -0.030(5) 0.003(11)
F9 0.098(17) 0.153(14) 0.19(2) -0.116(18) -0.082(18) 0.090(14)
F10 0.17(2) 0.106(12) 0.34(4) 0.01(2) -0.19(3) -0.033(14)
F11 0.072(10) 0.51(6) 0.072(13) 0.11(3) -0.005(9) 0.06(3)
F12 0.096(4) 0.158(5) 0.166(6) -0.045(6) -0.093(5) 0.028(4)
F13 0.121(4) 0.196(10) 0.058(3) -0.012(4) -0.042(2) -0.037(5)
F14 0.181(7) 0.103(4) 0.178(7) 0.019(4) -0.135(6) -0.068(5)
F15 0.113(5) 0.078(4) 0.107(5) -0.006(3) -0.024(3) 0.034(3)
F17 0.231(14) 0.073(4) 0.210(12) 0.009(6) -0.180(12) -0.015(7)
F18 0.105(8) 0.099(6) 0.073(6) -0.054(5) 0.017(4) -0.019(5)
F19 0.045(4) 0.34(2) 0.099(6) -0.067(11) -0.015(4) 0.008(8)
F20 0.124(7) 0.097(6) 0.100(8) 0.033(4) 0.020(6) 0.003(4)
F21 0.149(12) 0.097(6) 0.28(2) -0.015(11) -0.169(15) -0.006(7)
F22 0.115(9) 0.105(10) 0.089(6) 0.020(5) -0.039(5) -0.069(7)
F23 0.099(6) 0.121(10) 0.141(12) -0.084(10) -0.016(6) -0.036(6)
F24 0.183(8) 0.061(4) 0.174(11) 0.042(5) -0.050(7) 0.008(4)
F25 0.196(12) 0.125(9) 0.102(6) 0.032(5) -0.021(6) -0.018(7)
F26 0.110(6) 0.111(6) 0.186(10) 0.059(6) -0.071(6) -0.042(4)
F27 0.089(6) 0.29(2) 0.110(7) 0.041(10) -0.022(5) 0.065(10)
F28 0.058(4) 0.122(7) 0.218(19) -0.010(11) -0.038(9) 0.018(3)
F29 0.130(6) 0.162(9) 0.097(6) -0.027(6) 0.025(5) 0.058(6)
C33A 0.055(8) 0.086(12) 0.063(6) 0.034(7) 0.004(5) -0.020(6)
C34A 0.058(7) 0.21(3) 0.139(14) 0.064(19) 0.008(7) -0.006(13)
C67A 0.060(9) 0.29(3) 0.45(5) 0.00(3) 0.065(18) -0.005(14)

loop_
_atom_type_symbol
_atom_type_description
_atom_type_scat_dispersion_real
_atom_type_scat_dispersion_imag
_atom_type_scat_source
C C 0.0033 0.0016 'International Tables Vol C Tables 4.2.6.8 and 6.1.1.4'
H H 0.0000 0.0000 'International Tables Vol C Tables 4.2.6.8 and 6.1.1.4'
B B 0.0013 0.0007 'International Tables Vol C Tables 4.2.6.8 and 6.1.1.4'
Cl Cl 0.1484 0.1585 'International Tables Vol C Tables 4.2.6.8 and 6.1.1.4'
F F 0.0171 0.0103 'International Tables Vol C Tables 4.2.6.8 and 6.1.1.4'
N N 0.0061 0.0033 'International Tables Vol C Tables 4.2.6.8 and 6.1.1.4'
P P 0.1023 0.0942 'International Tables Vol C Tables 4.2.6.8 and 6.1.1.4'
Pd Pd -0.9988 1.0072 'International Tables Vol C Tables 4.2.6.8 and 6.1.1.4'

loop_
_exptl_crystal_face_index_h
_exptl_crystal_face_index_k
_exptl_crystal_face_index_l
_exptl_crystal_face_perp_dist
-5 4 -25 0.3770
5 -4 25 0.3770
-12 1 -24 0.2802
5 20 13 0.2400
-15 -3 7 0.2879
15 5 -7 0.2443
-6 19 10 0.2440
2 22 7 0.2999
1 20 12 0.2425
-6 18 12 0.2423
6 -18 -12 0.2423

loop_
_geom_angle_atom_site_label_1
_geom_angle_atom_site_label_2
_geom_angle_atom_site_label_3
_geom_angle
_geom_angle_site_symmetry_1
_geom_angle_site_symmetry_3
_geom_angle_publ_flag
C35 B1 C51 114.0(2) . . ?
C43 B1 C35 104.7(2) . . ?
C43 B1 C51 111.4(2) . . ?
C59 B1 C35 111.8(3) . . ?
C59 B1 C43 113.5(2) . . ?
C59 B1 C51 101.9(2) . . ?
C46 F15A F16A 52.4(10) . . ?
C46 F16A F15A 36.7(8) . . ?
C36 C35 B1 124.8(2) . . ?
C36 C35 C42 114.5(3) . . ?
C42 C35 B1 120.5(2) . . ?
C35 C36 H36 118.6 . . ?
C37 C36 C35 122.9(3) . . ?
C37 C36 H36 118.6 . . ?
C36 C37 C38 118.7(3) . . ?
C39 C37 C36 121.1(3) . . ?
C39 C37 C38 120.1(3) . . ?
F9A C38 C37 111.8(5) . . ?
F10A C38 F9A 105.9(8) . . ?
F10A C38 C37 114.9(6) . . ?
F11A C38 F9A 103.6(7) . . ?
F11A C38 F10A 106.8(7) . . ?
F11A C38 C37 113.1(4) . . ?
F9 C38 C37 110.9(14) . . ?
F9 C38 F10 99(2) . . ?
F10 C38 C37 107.4(12) . . ?
F11 C38 C37 116.8(12) . . ?
F11 C38 F9 114(3) . . ?
F11 C38 F10 107(2) . . ?
C37 C39 H39 121.1 . . ?
C37 C39 C40 117.8(3) . . ?
C40 C39 H39 121.1 . . ?
C39 C40 C41 119.0(3) . . ?
C42 C40 C39 120.6(3) . . ?
C42 C40 C41 120.4(4) . . ?
F6A C41 C40 109.0(7) . . ?
F7A C41 F6A 103.5(11) . . ?
F7A C41 F8A 111.7(10) . . ?
F7A C41 C40 117.0(6) . . ?
F8A C41 F6A 103.8(12) . . ?
F8A C41 C40 110.8(8) . . ?
F6 C41 C40 113.4(6) . . ?
F6 C41 F7 104.8(9) . . ?
F6 C41 F8 102.2(12) . . ?
F7 C41 C40 110.9(8) . . ?
F8 C41 C40 116.5(6) . . ?
F8 C41 F7 108.0(10) . . ?
C35 C42 H42 118.5 . . ?
C40 C42 C35 123.0(3) . . ?
C40 C42 H42 118.5 . . ?
C44 C43 B1 120.8(2) . . ?
C44 C43 C50 115.5(2) . . ?
C50 C43 B1 123.4(3) . . ?
C43 C44 H44 118.5 . . ?
C45 C44 C43 123.1(2) . . ?
C45 C44 H44 118.5 . . ?
C44 C45 C46 120.5(3) . . ?
C44 C45 C47 119.9(3) . . ?
C47 C45 C46 119.5(3) . . ?
F15A C46 F16A 91.0(13) . . ?
F15A C46 F17A 110.7(14) . . ?
F15A C46 C45 122.4(10) . . ?
F16 C46 C45 111.3(4) . . ?
F16A C46 C45 108.7(8) . . ?
F17A C46 F16A 103.3(13) . . ?
F17A C46 C45 115.9(8) . . ?
F15 C46 F16 96.0(5) . . ?
F15 C46 C45 110.7(5) . . ?
F17 C46 F16 114.2(11) . . ?
F17 C46 C45 118.0(5) . . ?
F17 C46 F15 103.9(8) . . ?
C45 C47 H47 120.8 . . ?
C48 C47 C45 118.5(3) . . ?
C48 C47 H47 120.8 . . ?
C47 C48 C49 120.8(3) . . ?
C47 C48 C50 121.2(3) . . ?
C50 C48 C49 118.0(3) . . ?
F12A C49 F13A 108.0(19) . . ?
F12A C49 F14A 102.7(12) . . ?
F12A C49 C48 115.5(12) . . ?
F13A C49 F14A 102.0(16) . . ?
F13A C49 C48 116.6(8) . . ?
F14A C49 C48 110.4(8) . . ?
F12 C49 C48 110.5(4) . . ?
F13 C49 C48 112.6(4) . . ?
F13 C49 F12 108.1(6) . . ?
F13 C49 F14 107.7(6) . . ?
F14 C49 C48 113.3(4) . . ?
F14 C49 F12 104.3(5) . . ?
C43 C50 H50 119.1 . . ?
C48 C50 C43 121.8(3) . . ?
C48 C50 H50 119.1 . . ?
C52 C51 B1 122.0(2) . . ?
C58 C51 B1 122.3(2) . . ?
C58 C51 C52 115.2(2) . . ?
C51 C52 H52 119.1 . . ?
C53 C52 C51 121.8(3) . . ?
C53 C52 H52 119.1 . . ?
C52 C53 C54 118.6(3) . . ?
C55 C53 C52 121.8(2) . . ?
C55 C53 C54 119.6(3) . . ?
F21A C54 C53 113.2(6) . . ?
F22A C54 F21A 103.7(8) . . ?
F22A C54 C53 111.7(5) . . ?
F23A C54 F21A 107.6(8) . . ?
F23A C54 F22A 107.6(10) . . ?
F23A C54 C53 112.5(6) . . ?
F21 C54 C53 113.6(6) . . ?
F21 C54 F23 104.6(8) . . ?
F22 C54 C53 114.6(5) . . ?
F22 C54 F21 105.7(10) . . ?
F22 C54 F23 105.2(8) . . ?
F23 C54 C53 112.3(6) . . ?
C53 C55 H55 120.9 . . ?
C53 C55 C56 118.3(2) . . ?
C56 C55 H55 120.9 . . ?
C55 C56 C57 119.3(3) . . ?
C55 C56 C58 119.8(3) . . ?
C58 C56 C57 120.8(3) . . ?
F18A C57 F19A 102.4(8) . . ?
F18A C57 F20A 111.6(11) . . ?
F18A C57 C56 116.3(5) . . ?
F19A C57 C56 109.5(7) . . ?
F20A C57 F19A 98.1(8) . . ?
F20A C57 C56 116.3(6) . . ?
F18 C57 C56 114.2(5) . . ?
F18 C57 F20 101.8(6) . . ?
F19 C57 C56 116.1(7) . . ?
F19 C57 F18 110.1(8) . . ?
F19 C57 F20 102.7(10) . . ?
F20 C57 C56 110.4(5) . . ?
C51 C58 C56 123.0(2) . . ?
C51 C58 H58 118.5 . . ?
C56 C58 H58 118.5 . . ?
C60 C59 B1 123.3(3) . . ?
C60 C59 C66 114.5(3) . . ?
C66 C59 B1 121.7(3) . . ?
C59 C60 H60 118.2 . . ?
C61 C60 C59 123.5(3) . . ?
C61 C60 H60 118.2 . . ?
C60 C61 C62 119.3(4) . . ?
C63 C61 C60 120.4(4) . . ?
C63 C61 C62 120.3(4) . . ?
F24A C62 F25A 105.7(16) . . ?
F24A C62 F26A 106.9(16) . . ?
F24A C62 C61 119.7(11) . . ?
F25A C62 F26A 109.3(17) . . ?
F25A C62 C61 109.9(10) . . ?
F26A C62 C61 105.2(14) . . ?
F24 C62 C61 108.8(8) . . ?
F25 C62 C61 112.2(7) . . ?
F25 C62 F24 103.8(9) . . ?
F26 C62 C61 115.9(7) . . ?
F26 C62 F24 108.0(9) . . ?
F26 C62 F25 107.4(11) . . ?
C61 C63 H63 120.9 . . ?
C61 C63 C64 118.1(4) . . ?
C64 C63 H63 120.9 . . ?
C63 C64 C65 120.3(4) . . ?
C63 C64 C66 121.1(3) . . ?
C66 C64 C65 118.6(4) . . ?
F27A C65 F28A 96.1(14) . . ?
F27A C65 C64 113.1(11) . . ?
F28A C65 C64 106.9(7) . . ?
F29A C65 F27A 118.1(17) . . ?
F29A C65 F28A 101.5(16) . . ?
F29A C65 C64 117.1(8) . . ?
F27 C65 C64 115.4(9) . . ?
F27 C65 F29 99.8(10) . . ?
F28 C65 C64 117.1(6) . . ?
F28 C65 F27 110.2(12) . . ?
F28 C65 F29 105.4(11) . . ?
F29 C65 C64 106.8(7) . . ?
C59 C66 H66 118.8 . . ?
C64 C66 C59 122.4(3) . . ?
C64 C66 H66 118.8 . . ?
C2 C1 Pd1 81.31(19) . . ?
C2 C1 C6 118.3(3) . . ?
C2 C1 C7 119.2(3) . . ?
C6 C1 Pd1 114.5(2) . . ?
C6 C1 C7 121.1(4) . . ?
C7 C1 Pd1 63.75(14) . . ?
C33B N1B Pd1 170(2) . . ?
C15 P1 Pd1 107.63(10) . . ?
C15 P1 C21 111.05(15) . . ?
C15 P1 C27 104.61(12) . . ?
C21 P1 Pd1 115.37(10) . . ?
C27 P1 Pd1 112.71(11) . . ?
C27 P1 C21 104.98(13) . . ?
C1 Pd1 P1 134.77(10) . . ?
C1 Pd1 C2 34.66(12) . . ?
N1B Pd1 C1 129.8(4) . . ?
N1B Pd1 P1 91.8(3) . . ?
N1B Pd1 C2 103.7(3) . . ?
P1 Pd1 C2 163.16(9) . . ?
C7 Pd1 C1 39.35(11) . . ?
C7 Pd1 N1B 169.0(4) . . ?
C7 Pd1 P1 99.06(9) . . ?
C7 Pd1 C2 65.76(13) . . ?
C7 Pd1 N1A 158.3(3) . . ?
N1A Pd1 C1 119.9(4) . . ?
N1A Pd1 P1 102.6(3) . . ?
N1A Pd1 C2 92.8(3) . . ?
C1 C2 Pd1 64.03(18) . . ?
C1 C2 H2 120.0 . . ?
Pd1 C2 H2 82.9 . . ?
C3 C2 C1 120.0(4) . . ?
C3 C2 Pd1 124.2(3) . . ?
C3 C2 H2 120.0 . . ?
C2 C3 H3 119.7 . . ?
C4 C3 C2 120.7(5) . . ?
C4 C3 H3 119.7 . . ?
C3 C4 H4 119.7 . . ?
C3 C4 C5 120.7(5) . . ?
C5 C4 H4 119.7 . . ?
C4 C5 H5 119.9 . . ?
C6 C5 C4 120.2(5) . . ?
C6 C5 H5 119.9 . . ?
C1 C6 H6 120.0 . . ?
C5 C6 C1 120.1(5) . . ?
C5 C6 H6 120.0 . . ?
C1 C7 Pd1 76.89(16) . . ?
C1 C7 H7 113.7 . . ?
C1 C7 C8 119.8(3) . . ?
Pd1 C7 H7 113.7 . . ?
C8 C7 Pd1 114.06(19) . . ?
C8 C7 H7 113.7 . . ?
C7 C8 H8A 109.4 . . ?
C7 C8 H8B 109.4 . . ?
H8A C8 H8B 108.0 . . ?
C9 C8 C7 111.1(2) . . ?
C9 C8 H8A 109.4 . . ?
C9 C8 H8B 109.4 . . ?
C10 C9 C8 122.4(3) . . ?
C10 C9 C14 115.3(3) . . ?
C14 C9 C8 122.3(3) . . ?
F1 C10 C9 119.1(3) . . ?
F1 C10 C11 118.1(3) . . ?
C9 C10 C11 122.8(4) . . ?
F2 C11 C10 119.9(4) . . ?
F2 C11 C12 120.0(4) . . ?
C12 C11 C10 120.1(4) . . ?
F3 C12 C11 120.7(4) . . ?
F3 C12 C13 119.9(5) . . ?
C11 C12 C13 119.3(4) . . ?
F4 C13 C12 119.8(4) . . ?
F4 C13 C14 120.9(4) . . ?
C12 C13 C14 119.3(4) . . ?
F5 C14 C9 119.2(3) . . ?
F5 C14 C13 117.8(4) . . ?
C9 C14 C13 123.1(4) . . ?
P1 C15 H15 105.0 . . ?
C16 C15 P1 114.0(2) . . ?
C16 C15 H15 105.0 . . ?
C20 C15 P1 115.9(2) . . ?
C20 C15 H15 105.0 . . ?
C20 C15 C16 110.7(3) . . ?
C15 C16 H16A 109.6 . . ?
C15 C16 H16B 109.6 . . ?
H16A C16 H16B 108.1 . . ?
C17 C16 C15 110.4(3) . . ?
C17 C16 H16A 109.6 . . ?
C17 C16 H16B 109.6 . . ?
C16 C17 H17A 109.5 . . ?
C16 C17 H17B 109.5 . . ?
H17A C17 H17B 108.1 . . ?
C18 C17 C16 110.8(3) . . ?
C18 C17 H17A 109.5 . . ?
C18 C17 H17B 109.5 . . ?
C17 C18 H18A 109.2 . . ?
C17 C18 H18B 109.2 . . ?
C17 C18 C19 112.0(3) . . ?
H18A C18 H18B 107.9 . . ?
C19 C18 H18A 109.2 . . ?
C19 C18 H18B 109.2 . . ?
C18 C19 H19A 109.3 . . ?
C18 C19 H19B 109.3 . . ?
C18 C19 C20 111.7(3) . . ?
H19A C19 H19B 107.9 . . ?
C20 C19 H19A 109.3 . . ?
C20 C19 H19B 109.3 . . ?
C15 C20 H20A 109.6 . . ?
C15 C20 H20B 109.6 . . ?
C19 C20 C15 110.3(3) . . ?
C19 C20 H20A 109.6 . . ?
C19 C20 H20B 109.6 . . ?
H20A C20 H20B 108.1 . . ?
P1 C21 H21 105.2 . . ?
C22 C21 P1 112.8(2) . . ?
C22 C21 H21 105.2 . . ?
C26 C21 P1 117.7(2) . . ?
C26 C21 H21 105.2 . . ?
C26 C21 C22 109.7(3) . . ?
C21 C22 H22A 109.4 . . ?
C21 C22 H22B 109.4 . . ?
H22A C22 H22B 108.0 . . ?
C23 C22 C21 111.2(3) . . ?
C23 C22 H22A 109.4 . . ?
C23 C22 H22B 109.4 . . ?
C22 C23 H23A 109.5 . . ?
C22 C23 H23B 109.5 . . ?
C22 C23 C24 110.9(3) . . ?
H23A C23 H23B 108.1 . . ?
C24 C23 H23A 109.5 . . ?
C24 C23 H23B 109.5 . . ?
C23 C24 H24A 109.3 . . ?
C23 C24 H24B 109.3 . . ?
C23 C24 C25 111.4(4) . . ?
H24A C24 H24B 108.0 . . ?
C25 C24 H24A 109.3 . . ?
C25 C24 H24B 109.3 . . ?
C24 C25 H25A 109.4 . . ?
C24 C25 H25B 109.4 . . ?
C24 C25 C26 111.3(3) . . ?
H25A C25 H25B 108.0 . . ?
C26 C25 H25A 109.4 . . ?
C26 C25 H25B 109.4 . . ?
C21 C26 H26A 109.6 . . ?
C21 C26 H26B 109.6 . . ?
C25 C26 C21 110.5(3) . . ?
C25 C26 H26A 109.6 . . ?
C25 C26 H26B 109.6 . . ?
H26A C26 H26B 108.1 . . ?
P1 C27 H27 107.4 . . ?
C28 C27 P1 113.65(19) . . ?
C28 C27 H27 107.4 . . ?
C28 C27 C32 109.6(3) . . ?
C32 C27 P1 111.16(18) . . ?
C32 C27 H27 107.4 . . ?
C27 C28 H28A 109.5 . . ?
C27 C28 H28B 109.5 . . ?
C27 C28 C29 110.7(3) . . ?
H28A C28 H28B 108.1 . . ?
C29 C28 H28A 109.5 . . ?
C29 C28 H28B 109.5 . . ?
C28 C29 H29A 109.4 . . ?
C28 C29 H29B 109.4 . . ?
H29A C29 H29B 108.0 . . ?
C30 C29 C28 111.1(3) . . ?
C30 C29 H29A 109.4 . . ?
C30 C29 H29B 109.4 . . ?
C29 C30 H30A 109.4 . . ?
C29 C30 H30B 109.4 . . ?
C29 C30 C31 111.2(3) . . ?
H30A C30 H30B 108.0 . . ?
C31 C30 H30A 109.4 . . ?
C31 C30 H30B 109.4 . . ?
C30 C31 H31A 109.3 . . ?
C30 C31 H31B 109.3 . . ?
C30 C31 C32 111.7(3) . . ?
H31A C31 H31B 107.9 . . ?
C32 C31 H31A 109.3 . . ?
C32 C31 H31B 109.3 . . ?
C27 C32 C31 110.5(2) . . ?
C27 C32 H32A 109.5 . . ?
C27 C32 H32B 109.5 . . ?
C31 C32 H32A 109.5 . . ?
C31 C32 H32B 109.5 . . ?
H32A C32 H32B 108.1 . . ?
N1B C33B C34B 172(3) . . ?
C33B C34B H34A 109.5 . . ?
C33B C34B H34B 109.5 . . ?
C33B C34B H34C 109.5 . . ?
H34A C34B H34B 109.5 . . ?
H34A C34B H34C 109.5 . . ?
H34B C34B H34C 109.5 . . ?
Cl1 C67B Cl2 135.5(14) . . ?
Cl1 C67B H67A 103.3 . . ?
Cl1 C67B H67B 103.3 . . ?
Cl2 C67B H67A 103.3 . . ?
Cl2 C67B H67B 103.3 . . ?
H67A C67B H67B 105.2 . . ?
C33A N1A Pd1 172(2) . . ?
N1A C33A C34A 173(2) . . ?
C33A C34A H34D 109.5 . . ?
C33A C34A H34E 109.5 . . ?
C33A C34A H34F 109.5 . . ?
H34D C34A H34E 109.5 . . ?
H34D C34A H34F 109.5 . . ?
H34E C34A H34F 109.5 . . ?
Cl1A C67A Cl2A 139(3) . . ?
Cl1A C67A H67C 102.4 . . ?
Cl1A C67A H67D 102.4 . . ?
Cl2A C67A H67C 102.4 . . ?
Cl2A C67A H67D 102.4 . . ?
H67C C67A H67D 104.9 . . ?

loop_
_geom_bond_atom_site_label_1
_geom_bond_atom_site_label_2
_geom_bond_distance
_geom_bond_site_symmetry_2
_geom_bond_publ_flag
B1 C35 1.640(4) . ?
B1 C43 1.632(4) . ?
B1 C51 1.648(4) . ?
B1 C59 1.629(5) . ?
F6A C41 1.337(17) . ?
F7A C41 1.245(9) . ?
F8A C41 1.308(12) . ?
F9A C38 1.316(9) . ?
F10A C38 1.299(9) . ?
F11A C38 1.291(7) . ?
F12A C49 1.198(16) . ?
F13A C49 1.28(2) . ?
F14A C49 1.324(16) . ?
F15A F16A 1.73(3) . ?
F15A C46 1.04(2) . ?
F16 C46 1.431(9) . ?
F16A C46 1.372(15) . ?
F17A C46 1.225(12) . ?
F18A C57 1.256(11) . ?
F19A C57 1.389(11) . ?
F20A C57 1.275(9) . ?
F21A C54 1.295(9) . ?
F22A C54 1.277(10) . ?
F23A C54 1.277(12) . ?
F24A C62 1.28(2) . ?
F25A C62 1.35(3) . ?
F26A C62 1.36(2) . ?
F27A C65 1.259(16) . ?
F28A C65 1.466(18) . ?
F29A C65 1.213(15) . ?
C35 C36 1.394(4) . ?
C35 C42 1.397(4) . ?
C36 H36 0.9300 . ?
C36 C37 1.380(4) . ?
C37 C38 1.494(5) . ?
C37 C39 1.371(4) . ?
C38 F9 1.30(2) . ?
C38 F10 1.41(2) . ?
C38 F11 1.22(2) . ?
C39 H39 0.9300 . ?
C39 C40 1.383(5) . ?
C40 C41 1.496(5) . ?
C40 C42 1.381(4) . ?
C41 F6 1.269(13) . ?
C41 F7 1.351(12) . ?
C41 F8 1.277(14) . ?
C42 H42 0.9300 . ?
C43 C44 1.387(4) . ?
C43 C50 1.395(4) . ?
C44 H44 0.9300 . ?
C44 C45 1.385(4) . ?
C45 C46 1.485(5) . ?
C45 C47 1.387(4) . ?
C46 F15 1.399(9) . ?
C46 F17 1.271(10) . ?
C47 H47 0.9300 . ?
C47 C48 1.363(5) . ?
C48 C49 1.512(4) . ?
C48 C50 1.394(4) . ?
C49 F12 1.326(7) . ?
C49 F13 1.293(8) . ?
C49 F14 1.318(6) . ?
C50 H50 0.9300 . ?
C51 C52 1.402(4) . ?
C51 C58 1.391(4) . ?
C52 H52 0.9300 . ?
C52 C53 1.384(4) . ?
C53 C54 1.508(4) . ?
C53 C55 1.363(4) . ?
C54 F21 1.299(11) . ?
C54 F22 1.268(11) . ?
C54 F23 1.311(10) . ?
C55 H55 0.9300 . ?
C55 C56 1.384(4) . ?
C56 C57 1.481(4) . ?
C56 C58 1.395(4) . ?
C57 F18 1.275(7) . ?
C57 F19 1.230(10) . ?
C57 F20 1.371(10) . ?
C58 H58 0.9300 . ?
C59 C60 1.391(4) . ?
C59 C66 1.398(4) . ?
C60 H60 0.9300 . ?
C60 C61 1.386(5) . ?
C61 C62 1.504(6) . ?
C61 C63 1.371(5) . ?
C62 F24 1.335(14) . ?
C62 F25 1.304(15) . ?
C62 F26 1.272(12) . ?
C63 H63 0.9300 . ?
C63 C64 1.376(5) . ?
C64 C65 1.501(6) . ?
C64 C66 1.390(5) . ?
C65 F27 1.292(16) . ?
C65 F28 1.215(12) . ?
C65 F29 1.413(13) . ?
C66 H66 0.9300 . ?
C1 Pd1 2.219(3) . ?
C1 C2 1.404(5) . ?
C1 C6 1.409(5) . ?
C1 C7 1.445(4) . ?
F1 C10 1.343(4) . ?
N1B Pd1 2.12(2) . ?
N1B C33B 0.94(3) . ?
P1 Pd1 2.2925(8) . ?
P1 C15 1.841(3) . ?
P1 C21 1.850(3) . ?
P1 C27 1.846(2) . ?
Pd1 C2 2.440(4) . ?
Pd1 C7 2.044(3) . ?
Pd1 N1A 2.09(3) . ?
C2 H2 0.9300 . ?
C2 C3 1.400(6) . ?
F2 C11 1.344(4) . ?
C3 H3 0.9300 . ?
C3 C4 1.337(8) . ?
F3 C12 1.330(5) . ?
C4 H4 0.9300 . ?
C4 C5 1.397(8) . ?
F4 C13 1.324(5) . ?
C5 H5 0.9300 . ?
C5 C6 1.374(6) . ?
F5 C14 1.340(4) . ?
C6 H6 0.9300 . ?
C7 H7 0.9800 . ?
C7 C8 1.533(4) . ?
C8 H8A 0.9700 . ?
C8 H8B 0.9700 . ?
C8 C9 1.518(4) . ?
C9 C10 1.363(5) . ?
C9 C14 1.375(5) . ?
C10 C11 1.381(5) . ?
C11 C12 1.353(6) . ?
C12 C13 1.362(6) . ?
C13 C14 1.380(6) . ?
C15 H15 0.9800 . ?
C15 C16 1.539(4) . ?
C15 C20 1.533(5) . ?
C16 H16A 0.9700 . ?
C16 H16B 0.9700 . ?
C16 C17 1.522(4) . ?
C17 H17A 0.9700 . ?
C17 H17B 0.9700 . ?
C17 C18 1.504(6) . ?
C18 H18A 0.9700 . ?
C18 H18B 0.9700 . ?
C18 C19 1.517(5) . ?
C19 H19A 0.9700 . ?
C19 H19B 0.9700 . ?
C19 C20 1.531(5) . ?
C20 H20A 0.9700 . ?
C20 H20B 0.9700 . ?
C21 H21 0.9800 . ?
C21 C22 1.546(4) . ?
C21 C26 1.527(4) . ?
C22 H22A 0.9700 . ?
C22 H22B 0.9700 . ?
C22 C23 1.510(5) . ?
C23 H23A 0.9700 . ?
C23 H23B 0.9700 . ?
C23 C24 1.512(6) . ?
C24 H24A 0.9700 . ?
C24 H24B 0.9700 . ?
C24 C25 1.523(6) . ?
C25 H25A 0.9700 . ?
C25 H25B 0.9700 . ?
C25 C26 1.523(5) . ?
C26 H26A 0.9700 . ?
C26 H26B 0.9700 . ?
C27 H27 0.9800 . ?
C27 C28 1.517(4) . ?
C27 C32 1.530(4) . ?
C28 H28A 0.9700 . ?
C28 H28B 0.9700 . ?
C28 C29 1.539(4) . ?
C29 H29A 0.9700 . ?
C29 H29B 0.9700 . ?
C29 C30 1.506(5) . ?
C30 H30A 0.9700 . ?
C30 H30B 0.9700 . ?
C30 C31 1.512(5) . ?
C31 H31A 0.9700 . ?
C31 H31B 0.9700 . ?
C31 C32 1.534(4) . ?
C32 H32A 0.9700 . ?
C32 H32B 0.9700 . ?
C33B C34B 1.57(4) . ?
C34B H34A 0.9600 . ?
C34B H34B 0.9600 . ?
C34B H34C 0.9600 . ?
Cl1 C67B 1.34(3) . ?
Cl2 C67B 1.569(19) . ?
C67B H67A 0.9700 . ?
C67B H67B 0.9700 . ?
Cl1A C67A 1.42(3) . ?
N1A C33A 1.25(3) . ?
Cl2A C67A 1.61(2) . ?
C33A C34A 1.42(3) . ?
C34A H34D 0.9600 . ?
C34A H34E 0.9600 . ?
C34A H34F 0.9600 . ?
C67A H67C 0.9700 . ?
C67A H67D 0.9700 . ?

loop_
_geom_torsion_atom_site_label_1
_geom_torsion_atom_site_label_2
_geom_torsion_atom_site_label_3
_geom_torsion_atom_site_label_4
_geom_torsion
_geom_torsion_site_symmetry_1
_geom_torsion_site_symmetry_2
_geom_torsion_site_symmetry_3
_geom_torsion_site_symmetry_4
_geom_torsion_publ_flag
B1 C35 C36 C37 177.3(3) . . . . ?
B1 C35 C42 C40 -176.3(3) . . . . ?
B1 C43 C44 C45 -175.2(2) . . . . ?
B1 C43 C50 C48 175.4(2) . . . . ?
B1 C51 C52 C53 173.8(3) . . . . ?
B1 C51 C58 C56 -171.5(3) . . . . ?
B1 C59 C60 C61 -172.5(3) . . . . ?
B1 C59 C66 C64 172.7(3) . . . . ?
F15A F16A C46 F17A -111.6(13) . . . . ?
F15A F16A C46 C45 124.8(10) . . . . ?
F16A F15A C46 F17A 104.6(15) . . . . ?
F16A F15A C46 C45 -113.0(11) . . . . ?
C35 B1 C43 C44 78.4(3) . . . . ?
C35 B1 C43 C50 -95.4(3) . . . . ?
C35 B1 C51 C52 35.2(4) . . . . ?
C35 B1 C51 C58 -153.0(3) . . . . ?
C35 B1 C59 C60 -28.0(3) . . . . ?
C35 B1 C59 C66 160.7(2) . . . . ?
C35 C36 C37 C38 178.2(3) . . . . ?
C35 C36 C37 C39 -1.4(5) . . . . ?
C36 C35 C42 C40 -1.4(4) . . . . ?
C36 C37 C38 F9A 69.4(6) . . . . ?
C36 C37 C38 F10A -170.0(10) . . . . ?
C36 C37 C38 F11A -47.1(9) . . . . ?
C36 C37 C38 F9 166.2(19) . . . . ?
C36 C37 C38 F10 -86(3) . . . . ?
C36 C37 C38 F11 34(5) . . . . ?
C36 C37 C39 C40 -1.1(5) . . . . ?
C37 C39 C40 C41 -178.0(4) . . . . ?
C37 C39 C40 C42 2.3(5) . . . . ?
C38 C37 C39 C40 179.3(3) . . . . ?
C39 C37 C38 F9A -111.1(6) . . . . ?
C39 C37 C38 F10A 9.6(11) . . . . ?
C39 C37 C38 F11A 132.5(9) . . . . ?
C39 C37 C38 F9 -14.2(19) . . . . ?
C39 C37 C38 F10 93(3) . . . . ?
C39 C37 C38 F11 -147(5) . . . . ?
C39 C40 C41 F6A -124(2) . . . . ?
C39 C40 C41 F7A -7(2) . . . . ?
C39 C40 C41 F8A 122.5(18) . . . . ?
C39 C40 C41 F6 -71.7(18) . . . . ?
C39 C40 C41 F7 45.9(18) . . . . ?
C39 C40 C41 F8 170(2) . . . . ?
C39 C40 C42 C35 -1.0(5) . . . . ?
C41 C40 C42 C35 179.2(4) . . . . ?
C42 C35 C36 C37 2.6(4) . . . . ?
C42 C40 C41 F6A 56(2) . . . . ?
C42 C40 C41 F7A 173(2) . . . . ?
C42 C40 C41 F8A -57.8(19) . . . . ?
C42 C40 C41 F6 108.0(18) . . . . ?
C42 C40 C41 F7 -134.3(18) . . . . ?
C42 C40 C41 F8 -10(2) . . . . ?
C43 B1 C35 C36 -97.3(3) . . . . ?
C43 B1 C35 C42 77.1(3) . . . . ?
C43 B1 C51 C52 153.4(3) . . . . ?
C43 B1 C51 C58 -34.8(4) . . . . ?
C43 B1 C59 C60 -146.1(3) . . . . ?
C43 B1 C59 C66 42.6(3) . . . . ?
C43 C44 C45 C46 177.0(3) . . . . ?
C43 C44 C45 C47 -0.2(4) . . . . ?
C44 C43 C50 C48 1.3(4) . . . . ?
C44 C45 C46 F15A 143.0(13) . . . . ?
C44 C45 C46 F16 141.0(3) . . . . ?
C44 C45 C46 F16A 39.4(9) . . . . ?
C44 C45 C46 F17A -76(2) . . . . ?
C44 C45 C46 F15 -113.5(6) . . . . ?
C44 C45 C46 F17 6.1(14) . . . . ?
C44 C45 C47 C48 1.1(4) . . . . ?
C45 C47 C48 C49 179.0(3) . . . . ?
C45 C47 C48 C50 -0.7(4) . . . . ?
C46 C45 C47 C48 -176.2(3) . . . . ?
C47 C45 C46 F15A -39.8(14) . . . . ?
C47 C45 C46 F16 -41.7(4) . . . . ?
C47 C45 C46 F16A -143.4(8) . . . . ?
C47 C45 C46 F17A 101(2) . . . . ?
C47 C45 C46 F15 63.8(6) . . . . ?
C47 C45 C46 F17 -176.7(13) . . . . ?
C47 C48 C49 F12A 64(3) . . . . ?
C47 C48 C49 F13A -167(3) . . . . ?
C47 C48 C49 F14A -51.6(18) . . . . ?
C47 C48 C49 F12 116.0(7) . . . . ?
C47 C48 C49 F13 -123.0(7) . . . . ?
C47 C48 C49 F14 -0.5(9) . . . . ?
C47 C48 C50 C43 -0.4(4) . . . . ?
C49 C48 C50 C43 179.8(3) . . . . ?
C50 C43 C44 C45 -0.9(4) . . . . ?
C50 C48 C49 F12A -116(3) . . . . ?
C50 C48 C49 F13A 12(3) . . . . ?
C50 C48 C49 F14A 128.1(17) . . . . ?
C50 C48 C49 F12 -64.2(7) . . . . ?
C50 C48 C49 F13 56.7(8) . . . . ?
C50 C48 C49 F14 179.2(8) . . . . ?
C51 B1 C35 C36 24.7(4) . . . . ?
C51 B1 C35 C42 -160.9(3) . . . . ?
C51 B1 C43 C44 -45.2(3) . . . . ?
C51 B1 C43 C50 140.9(3) . . . . ?
C51 B1 C59 C60 94.0(3) . . . . ?
C51 B1 C59 C66 -77.2(3) . . . . ?
C51 C52 C53 C54 176.9(3) . . . . ?
C51 C52 C53 C55 -1.5(5) . . . . ?
C52 C51 C58 C56 0.8(4) . . . . ?
C52 C53 C54 F21A -156.8(15) . . . . ?
C52 C53 C54 F22A -40.2(15) . . . . ?
C52 C53 C54 F23A 81.0(19) . . . . ?
C52 C53 C54 F21 -87.0(17) . . . . ?
C52 C53 C54 F22 34.6(13) . . . . ?
C52 C53 C54 F23 154.6(15) . . . . ?
C52 C53 C55 C56 -0.7(5) . . . . ?
C53 C55 C56 C57 -177.8(3) . . . . ?
C53 C55 C56 C58 2.9(5) . . . . ?
C54 C53 C55 C56 -179.1(3) . . . . ?
C55 C53 C54 F21A 21.6(16) . . . . ?
C55 C53 C54 F22A 138.2(14) . . . . ?
C55 C53 C54 F23A -100.6(19) . . . . ?
C55 C53 C54 F21 91.4(17) . . . . ?
C55 C53 C54 F22 -146.9(12) . . . . ?
C55 C53 C54 F23 -27.0(15) . . . . ?
C55 C56 C57 F18A -46.0(19) . . . . ?
C55 C56 C57 F19A 69.4(14) . . . . ?
C55 C56 C57 F20A 179.4(9) . . . . ?
C55 C56 C57 F18 19.2(12) . . . . ?
C55 C56 C57 F19 148.9(16) . . . . ?
C55 C56 C57 F20 -94.8(10) . . . . ?
C55 C56 C58 C51 -3.0(5) . . . . ?
C57 C56 C58 C51 177.8(3) . . . . ?
C58 C51 C52 C53 1.5(4) . . . . ?
C58 C56 C57 F18A 133.2(19) . . . . ?
C58 C56 C57 F19A -111.3(14) . . . . ?
C58 C56 C57 F20A -1.4(10) . . . . ?
C58 C56 C57 F18 -161.6(11) . . . . ?
C58 C56 C57 F19 -31.9(17) . . . . ?
C58 C56 C57 F20 84.5(11) . . . . ?
C59 B1 C35 C36 139.5(3) . . . . ?
C59 B1 C35 C42 -46.1(3) . . . . ?
C59 B1 C43 C44 -159.5(2) . . . . ?
C59 B1 C43 C50 26.7(4) . . . . ?
C59 B1 C51 C52 -85.3(3) . . . . ?
C59 B1 C51 C58 86.4(3) . . . . ?
C59 C60 C61 C62 179.9(4) . . . . ?
C59 C60 C61 C63 0.4(5) . . . . ?
C60 C59 C66 C64 0.8(4) . . . . ?
C60 C61 C62 F24A 168(2) . . . . ?
C60 C61 C62 F25A 46(2) . . . . ?
C60 C61 C62 F26A -72(3) . . . . ?
C60 C61 C62 F24 -160.9(10) . . . . ?
C60 C61 C62 F25 84.9(15) . . . . ?
C60 C61 C62 F26 -39.0(12) . . . . ?
C60 C61 C63 C64 -0.3(5) . . . . ?
C61 C63 C64 C65 177.7(4) . . . . ?
C61 C63 C64 C66 0.4(5) . . . . ?
C62 C61 C63 C64 -179.7(4) . . . . ?
C63 C61 C62 F24A -12(3) . . . . ?
C63 C61 C62 F25A -135(2) . . . . ?
C63 C61 C62 F26A 108(3) . . . . ?
C63 C61 C62 F24 18.6(11) . . . . ?
C63 C61 C62 F25 -95.7(14) . . . . ?
C63 C61 C62 F26 140.4(10) . . . . ?
C63 C64 C65 F27A -3.6(13) . . . . ?
C63 C64 C65 F28A 100.9(19) . . . . ?
C63 C64 C65 F29A -146(3) . . . . ?
C63 C64 C65 F27 23.0(16) . . . . ?
C63 C64 C65 F28 155.3(16) . . . . ?
C63 C64 C65 F29 -87.0(9) . . . . ?
C63 C64 C66 C59 -0.7(5) . . . . ?
C65 C64 C66 C59 -178.0(4) . . . . ?
C66 C59 C60 C61 -0.6(4) . . . . ?
C66 C64 C65 F27A 173.8(12) . . . . ?
C66 C64 C65 F28A -82(2) . . . . ?
C66 C64 C65 F29A 31(3) . . . . ?
C66 C64 C65 F27 -159.6(14) . . . . ?
C66 C64 C65 F28 -27.4(18) . . . . ?
C66 C64 C65 F29 90.4(9) . . . . ?
C1 C2 C3 C4 0.6(6) . . . . ?
C1 C7 C8 C9 -93.2(4) . . . . ?
F1 C10 C11 F2 -0.6(6) . . . . ?
F1 C10 C11 C12 178.4(4) . . . . ?
P1 C15 C16 C17 -169.8(3) . . . . ?
P1 C15 C20 C19 172.4(2) . . . . ?
P1 C21 C22 C23 169.4(3) . . . . ?
P1 C21 C26 C25 -172.5(3) . . . . ?
P1 C27 C28 C29 176.7(3) . . . . ?
P1 C27 C32 C31 -176.1(3) . . . . ?
Pd1 C1 C2 C3 -116.2(3) . . . . ?
Pd1 C1 C6 C5 96.9(4) . . . . ?
Pd1 C1 C7 C8 -110.4(3) . . . . ?
Pd1 P1 C15 C16 46.1(3) . . . . ?
Pd1 P1 C15 C20 176.4(2) . . . . ?
Pd1 P1 C21 C22 -70.4(2) . . . . ?
Pd1 P1 C21 C26 160.3(2) . . . . ?
Pd1 P1 C27 C28 62.0(3) . . . . ?
Pd1 P1 C27 C32 -62.2(2) . . . . ?
Pd1 C2 C3 C4 -76.8(5) . . . . ?
Pd1 C7 C8 C9 178.6(2) . . . . ?
C2 C1 C6 C5 3.7(5) . . . . ?
C2 C1 C7 Pd1 62.1(3) . . . . ?
C2 C1 C7 C8 -48.3(4) . . . . ?
C2 C3 C4 C5 1.1(8) . . . . ?
F2 C11 C12 F3 -0.2(8) . . . . ?
F2 C11 C12 C13 179.2(4) . . . . ?
C3 C4 C5 C6 -0.4(8) . . . . ?
F3 C12 C13 F4 0.1(8) . . . . ?
F3 C12 C13 C14 -179.6(4) . . . . ?
C4 C5 C6 C1 -2.1(7) . . . . ?
F4 C13 C14 F5 -0.8(7) . . . . ?
F4 C13 C14 C9 179.8(4) . . . . ?
C6 C1 C2 Pd1 113.2(3) . . . . ?
C6 C1 C2 C3 -2.9(5) . . . . ?
C6 C1 C7 Pd1 -104.1(3) . . . . ?
C6 C1 C7 C8 145.5(3) . . . . ?
C7 C1 C2 Pd1 -53.3(2) . . . . ?
C7 C1 C2 C3 -169.4(3) . . . . ?
C7 C1 C6 C5 169.9(3) . . . . ?
C7 C8 C9 C10 73.9(4) . . . . ?
C7 C8 C9 C14 -106.2(4) . . . . ?
C8 C9 C10 F1 1.9(5) . . . . ?
C8 C9 C10 C11 -177.8(3) . . . . ?
C8 C9 C14 F5 -0.4(6) . . . . ?
C8 C9 C14 C13 179.0(4) . . . . ?
C9 C10 C11 F2 179.1(4) . . . . ?
C9 C10 C11 C12 -1.8(7) . . . . ?
C10 C9 C14 F5 179.5(4) . . . . ?
C10 C9 C14 C13 -1.1(6) . . . . ?
C10 C11 C12 F3 -179.3(4) . . . . ?
C10 C11 C12 C13 0.1(8) . . . . ?
C11 C12 C13 F4 -179.3(5) . . . . ?
C11 C12 C13 C14 1.0(8) . . . . ?
C12 C13 C14 F5 178.9(5) . . . . ?
C12 C13 C14 C9 -0.5(8) . . . . ?
C14 C9 C10 F1 -178.0(3) . . . . ?
C14 C9 C10 C11 2.3(6) . . . . ?
C15 P1 C21 C22 52.4(3) . . . . ?
C15 P1 C21 C26 -76.9(3) . . . . ?
C15 P1 C27 C28 -54.7(3) . . . . ?
C15 P1 C27 C32 -178.8(2) . . . . ?
C15 C16 C17 C18 -57.2(4) . . . . ?
C16 C15 C20 C19 -55.7(4) . . . . ?
C16 C17 C18 C19 56.4(4) . . . . ?
C17 C18 C19 C20 -55.3(5) . . . . ?
C18 C19 C20 C15 54.6(5) . . . . ?
C20 C15 C16 C17 57.3(4) . . . . ?
C21 P1 C15 C16 -81.1(3) . . . . ?
C21 P1 C15 C20 49.2(3) . . . . ?
C21 P1 C27 C28 -171.7(2) . . . . ?
C21 P1 C27 C32 64.2(3) . . . . ?
C21 C22 C23 C24 56.6(5) . . . . ?
C22 C21 C26 C25 56.8(4) . . . . ?
C22 C23 C24 C25 -55.7(5) . . . . ?
C23 C24 C25 C26 55.9(5) . . . . ?
C24 C25 C26 C21 -56.7(5) . . . . ?
C26 C21 C22 C23 -57.3(4) . . . . ?
C27 P1 C15 C16 166.2(2) . . . . ?
C27 P1 C15 C20 -63.5(3) . . . . ?
C27 P1 C21 C22 164.9(2) . . . . ?
C27 P1 C21 C26 35.6(3) . . . . ?
C27 C28 C29 C30 57.6(4) . . . . ?
C28 C27 C32 C31 57.4(4) . . . . ?
C28 C29 C30 C31 -55.3(4) . . . . ?
C29 C30 C31 C32 54.9(4) . . . . ?
C30 C31 C32 C27 -56.1(4) . . . . ?
C32 C27 C28 C29 -58.3(4) . . . . ?
